data_7226136
loop_
_publ_author_name
'Sha, Jing-Quan'
'Zhu, Pei-Pei'
'Yang, Xi-Ya'
'Sheng, Ning'
'Li, Ji-Shen'
'Sun, Long-Jiang'
'Yan, Hong'

_publ_section_title
;
 A rigid organic ligand-induced POMCP with a helical self-penetrating
 structure as a redox and acid catalyst
;
_journal_issue 37
_journal_name_full CrystEngComm
_journal_page_first 7049
_journal_paper_doi 10.1039/C6CE01358A
_journal_volume 18
_journal_year 2016
_chemical_formula_moiety 'O62 P2 W18, 2(C12 H10 N4), C12 H8 N40'
_chemical_formula_sum 'C36 H28 N12 O62 P2 W18'
_chemical_formula_weight 4991.76
_chemical_name_systematic
;
 ?
;
_space_group_IT_number 15
_symmetry_cell_setting monoclinic
_symmetry_space_group_name_Hall '-C 2yc'
_symmetry_space_group_name_H-M 'C 1 2/c 1'
_atom_sites_solution_hydrogens geom
_atom_sites_solution_primary direct
_atom_sites_solution_secondary difmap
_audit_creation_method SHELXL-97
_audit_update_record
;
2016-05-13 deposited with the CCDC.
2016-07-28 downloaded from the CCDC.
;
_cell_angle_alpha 90.00
_cell_angle_beta 115.836(6)
_cell_angle_gamma 90.00
_cell_formula_units_Z 4
_cell_length_a 27.2878(14)
_cell_length_b 14.5549(5)
_cell_length_c 24.4249(12)
_cell_measurement_reflns_used 15074
_cell_measurement_temperature 298(2)
_cell_measurement_theta_max 25.000
_cell_measurement_theta_min 3.138
_cell_volume 8731.2(8)
_computing_cell_refinement 'Bruker FRAMBO'
_computing_data_collection 'Bruker FRAMBO'
_computing_data_reduction 'Bruker SHELXTL'
_computing_molecular_graphics 'Bruker SHELXTL'
_computing_publication_material 'Bruker SHELXTL'
_computing_structure_refinement 'Bruker SHELXTL'
_computing_structure_solution 'Bruker SHELXTL'
_diffrn_ambient_temperature 298(2)
_diffrn_measured_fraction_theta_full 0.998
_diffrn_measured_fraction_theta_max 0.998
_diffrn_measurement_device_type 'multiwire proportional'
_diffrn_measurement_method 'phi and omega scans'
_diffrn_radiation_monochromator graphite
_diffrn_radiation_source 'sealed tube'
_diffrn_radiation_type MoK\a
_diffrn_radiation_wavelength 0.71073
_diffrn_reflns_av_R_equivalents 0.0415
_diffrn_reflns_av_sigmaI/netI 0.0551
_diffrn_reflns_limit_h_max 28
_diffrn_reflns_limit_h_min -32
_diffrn_reflns_limit_k_max 17
_diffrn_reflns_limit_k_min -15
_diffrn_reflns_limit_l_max 29
_diffrn_reflns_limit_l_min -15
_diffrn_reflns_number 15074
_diffrn_reflns_theta_full 25.00
_diffrn_reflns_theta_max 25.00
_diffrn_reflns_theta_min 3.14
_exptl_absorpt_coefficient_mu 23.745
_exptl_crystal_colour yellow
_exptl_crystal_density_diffrn 3.797
_exptl_crystal_density_method 'not measured'
_exptl_crystal_description block
_exptl_crystal_F_000 8744.0
_platon_squeeze_details ' ?'
_refine_diff_density_max 3.891
_refine_diff_density_min -1.915
_refine_diff_density_rms 0.340
_refine_ls_extinction_method none
_refine_ls_goodness_of_fit_ref 1.086
_refine_ls_hydrogen_treatment mixed
_refine_ls_matrix_type full
_refine_ls_number_parameters 586
_refine_ls_number_reflns 7680
_refine_ls_number_restraints 0
_refine_ls_restrained_S_all 1.086
_refine_ls_R_factor_all 0.0555
_refine_ls_R_factor_gt 0.0394
_refine_ls_shift/su_max 0.001
_refine_ls_shift/su_mean 0.000
_refine_ls_structure_factor_coef Fsqd
_refine_ls_weighting_details 'calc w=1/[\s^2^(Fo^2^)+(0.0392P)^2^+163.6555P] where P=(Fo^2^+2Fc^2^)/3'
_refine_ls_weighting_scheme calc
_refine_ls_wR_factor_gt 0.0950
_refine_ls_wR_factor_ref 0.1043
_reflns_number_gt 6123
_reflns_number_total 7698
_reflns_threshold_expression >2sigma(I)
_cod_data_source_file c6ce01358a2.cif
_cod_data_source_block 2
_cod_depositor_comments
;
The following automatic conversions were performed:

'_symmetry_cell_setting' value 'Monoclinic' changed to 'monoclinic'
according to
/usr/data/users/saulius/crontab/automatic-downloads/rss-feeds/RSC/lib/dictionaries/cif_core.dic
dictionary named 'cif_core.dic' version 2.4.2 from 2011-04-26.

Automatic conversion script
Id: cif_fix_values 4268 2015-11-12 08:31:59Z antanas 

 Adding full bibliography for 7226135--7226136.cif.
;
_cod_original_cell_volume 8731.2(7)
_cod_original_sg_symbol_H-M C2/c
_cod_database_code 7226136

loop_
_symmetry_equiv_pos_as_xyz
'x, y, z'
'-x, y, -z+1/2'
'x+1/2, y+1/2, z'
'-x+1/2, y+1/2, -z+1/2'
'-x, -y, -z'
'x, -y, z-1/2'
'-x+1/2, -y+1/2, -z'
'x+1/2, -y+1/2, z-1/2'

loop_
_atom_site_label
_atom_site_type_symbol
_atom_site_fract_x
_atom_site_fract_y
_atom_site_fract_z
_atom_site_U_iso_or_equiv
_atom_site_adp_type
_atom_site_occupancy
_atom_site_symmetry_multiplicity
_atom_site_calc_flag
_atom_site_refinement_flags
O1 O 0.4231(4) 0.1942(6) 0.6860(4) 0.019(2) Uani 1 1 d .
O2 O 0.3081(5) 0.3498(7) 0.8520(4) 0.031(3) Uani 1 1 d .
O3 O 0.4598(4) 0.1926(6) 0.8006(4) 0.015(2) Uani 1 1 d .
O4 O 0.3644(4) 0.2421(6) 0.7361(4) 0.016(2) Uani 1 1 d .
O5 O 0.3382(4) 0.4072(6) 0.6647(4) 0.025(2) Uani 1 1 d .
O6 O 0.3795(4) 0.0644(6) 0.7937(4) 0.022(2) Uani 1 1 d .
O7 O 0.3759(5) 0.5424(6) 0.6174(5) 0.030(3) Uani 1 1 d .
O8 O 0.4015(4) 0.2535(6) 0.8646(4) 0.023(2) Uani 1 1 d .
O9 O 0.5183(4) 0.3554(6) 0.6269(4) 0.021(2) Uani 1 1 d .
O11 O 0.3413(4) 0.0662(6) 0.6769(4) 0.022(2) Uani 1 1 d .
O12 O 0.3189(4) 0.2534(6) 0.6045(4) 0.021(2) Uani 1 1 d .
O13 O 0.4687(4) 0.0390(6) 0.6541(4) 0.022(2) Uani 1 1 d .
O14 O 0.3689(4) 0.1070(7) 0.5850(4) 0.024(2) Uani 1 1 d .
O15 O 0.4408(4) 0.0151(6) 0.7428(4) 0.020(2) Uani 1 1 d .
O16 O 0.5323(4) 0.1047(6) 0.6044(4) 0.024(2) Uani 1 1 d .
O17 O 0.5213(4) 0.4712(6) 0.8178(4) 0.024(2) Uani 1 1 d .
O18 O 0.4004(4) 0.3574(6) 0.6142(4) 0.019(2) Uani 1 1 d .
O19 O 0.3827(4) 0.4096(6) 0.8068(4) 0.022(2) Uani 1 1 d .
O20 O 0.2663(4) 0.1894(6) 0.6656(4) 0.021(2) Uani 1 1 d .
O21 O 0.4536(4) -0.0737(7) 0.8498(5) 0.029(2) Uani 1 1 d .
O22 O 0.2852(4) 0.3474(6) 0.7271(4) 0.017(2) Uani 1 1 d .
O23 O 0.4486(4) 0.2183(6) 0.5857(4) 0.021(2) Uani 1 1 d .
O24 O 0.5104(5) 0.2512(7) 0.5252(4) 0.029(3) Uani 1 1 d .
O25 O 0.3037(4) 0.1903(7) 0.7865(4) 0.022(2) Uani 1 1 d .
O26 O 0.4181(4) 0.5144(6) 0.7423(4) 0.021(2) Uani 1 1 d .
O27 O 0.2693(4) 0.0228(7) 0.7271(5) 0.029(2) Uani 1 1 d .
O32 O 0.4414(4) 0.3439(6) 0.7442(4) 0.018(2) Uani 1 1 d .
O28 O 0.4563(5) 0.5433(7) 0.8671(5) 0.031(3) Uani 1 1 d .
O29 O 0.3428(4) 0.2585(7) 0.5072(4) 0.027(2) Uani 1 1 d .
O30 O 0.2299(4) 0.3521(6) 0.6003(4) 0.026(2) Uani 1 1 d .
O31 O 0.3783(5) -0.0703(7) 0.6281(5) 0.035(3) Uani 1 1 d .
P1 P 0.42465(14) 0.2425(2) 0.74187(14) 0.0105(7) Uani 1 1 d .
W1 W 0.31385(3) 0.10836(4) 0.73179(3) 0.02013(15) Uani 1 1 d .
W2 W 0.33637(3) 0.31098(4) 0.80618(3) 0.02028(15) Uani 1 1 d .
W3 W 0.52219(3) 0.23402(4) 0.59923(3) 0.01937(15) Uani 1 1 d .
W4 W 0.28891(2) 0.30796(4) 0.65349(2) 0.01751(14) Uani 1 1 d .
W5 W 0.45638(3) 0.03512(4) 0.82428(3) 0.02031(15) Uani 1 1 d .
W6 W 0.37885(2) 0.23717(4) 0.58280(2) 0.01808(14) Uani 1 1 d .
W7 W 0.45323(3) 0.45465(4) 0.81948(3) 0.01911(15) Uani 1 1 d .
W8 W 0.40448(3) 0.45501(4) 0.66719(2) 0.01833(14) Uani 1 1 d .
W9 W 0.40011(3) 0.03712(4) 0.65738(3) 0.02032(15) Uani 1 1 d .
N1 N 0.4057(6) 0.2000(9) 0.0185(6) 0.035(3) Uani 1 1 d .
C6 C 0.3922(8) 0.2813(12) -0.0042(8) 0.041(5) Uani 1 1 d .
H6 H 0.3713 0.2914 -0.0455 0.049 Uiso 1 1 calc R
C3 C 0.4233(9) -0.0359(13) -0.0265(9) 0.050(5) Uani 1 1 d .
H3 H 0.4489 -0.0830 -0.0128 0.060 Uiso 1 1 calc R
C1 C 0.3953(8) 0.1160(13) -0.0132(8) 0.039(5) Uani 1 1 d .
C2 C 0.4333(8) 0.0475(11) 0.0077(8) 0.041(4) Uani 1 1 d .
H2 H 0.4650 0.0549 0.0434 0.049 Uiso 1 1 calc R
C4 C 0.3473(8) 0.1039(12) -0.0668(8) 0.043(5) Uani 1 1 d .
H4 H 0.3211 0.1500 -0.0806 0.051 Uiso 1 1 calc R
N5 N 0.2426(5) 0.9379(8) 0.5185(5) 0.026(3) Uani 1 1 d .
N3 N 0.3703(6) -0.1298(9) -0.1111(6) 0.032(3) Uani 1 1 d .
C17 C 0.2347(7) 1.0665(9) 0.5577(6) 0.028(4) Uani 1 1 d .
H17 H 0.2306 1.1096 0.5836 0.033 Uiso 1 1 calc R
C20 C 0.2760(8) 0.7856(10) 0.5588(7) 0.038(5) Uani 1 1 d .
H20 H 0.2929 0.8101 0.5978 0.046 Uiso 1 1 calc R
C19 C 0.2473(7) 0.8412(10) 0.5097(7) 0.028(4) Uani 1 1 d .
C11 C 0.3770(7) -0.0475(12) -0.0790(8) 0.035(4) Uani 1 1 d .
N6 N 0.2416(7) 1.0873(10) 0.5081(7) 0.057(5) Uani 1 1 d .
C14 C 0.3436(7) -0.1361(12) -0.1719(9) 0.041(4) Uani 1 1 d .
H14 H 0.3256 -0.0883 -0.1983 0.049 Uiso 1 1 calc R
C10 C 0.3394(7) 0.0238(11) -0.0985(8) 0.036(4) Uani 1 1 d .
H10 H 0.3078 0.0167 -0.1344 0.043 Uiso 1 1 calc R
C8 C 0.4397(9) 0.2969(14) 0.0901(10) 0.056(6) Uani 1 1 d .
H8 H 0.4592 0.3224 0.1284 0.067 Uiso 1 1 calc R
N2 N 0.4100(8) 0.3489(12) 0.0356(7) 0.060(5) Uani 1 1 d .
C9 C 0.4357(9) 0.2108(15) 0.0787(9) 0.056(6) Uani 1 1 d .
H9 H 0.4509 0.1639 0.1070 0.067 Uiso 1 1 calc R
C15 C 0.2344(8) 0.9767(11) 0.5649(8) 0.042(5) Uani 1 1 d .
H15 H 0.2295 0.9458 0.5955 0.050 Uiso 1 1 calc R
C13 C 0.3903(9) -0.2141(12) -0.0893(9) 0.051(5) Uani 1 1 d .
H13 H 0.4107 -0.2291 -0.0486 0.061 Uiso 1 1 calc R
C24 C 0.2205(8) 0.8083(11) 0.4510(7) 0.039(4) Uani 1 1 d .
C23 C 0.2462(8) 1.0077(11) 0.4834(7) 0.039(5) Uani 1 1 d .
H23 H 0.2510 1.0011 0.4482 0.047 Uiso 1 1 calc R
N4 N 0.3470(8) -0.2204(12) -0.1875(7) 0.058(5) Uani 1 1 d .
C22 C 0.3762(10) -0.2710(13) -0.1352(11) 0.066(7) Uani 1 1 d .
H22 H 0.3842 -0.3334 -0.1331 0.079 Uiso 1 1 calc R

loop_
_atom_site_aniso_label
_atom_site_aniso_U_11
_atom_site_aniso_U_22
_atom_site_aniso_U_33
_atom_site_aniso_U_23
_atom_site_aniso_U_13
_atom_site_aniso_U_12
O1 0.021(6) 0.018(5) 0.018(5) 0.000(4) 0.010(5) -0.001(4)
O2 0.028(7) 0.046(6) 0.027(6) -0.001(5) 0.018(5) 0.013(5)
O3 0.008(5) 0.019(5) 0.017(5) 0.006(4) 0.005(4) 0.002(4)
O4 0.004(5) 0.020(5) 0.021(5) -0.001(4) 0.003(4) -0.002(4)
O5 0.015(6) 0.030(5) 0.028(5) 0.003(4) 0.009(5) 0.005(5)
O6 0.011(6) 0.031(5) 0.026(5) 0.003(4) 0.011(5) 0.005(5)
O7 0.033(7) 0.024(5) 0.035(6) 0.005(4) 0.017(5) 0.010(5)
O8 0.016(6) 0.030(5) 0.028(5) 0.000(4) 0.012(5) -0.003(5)
O9 0.020(6) 0.024(5) 0.019(5) 0.002(4) 0.009(5) -0.004(4)
O11 0.007(5) 0.029(5) 0.023(5) -0.009(4) 0.001(4) -0.005(4)
O12 0.012(6) 0.029(5) 0.017(5) -0.006(4) 0.003(4) 0.000(4)
O13 0.023(6) 0.019(5) 0.024(5) -0.007(4) 0.010(5) 0.000(4)
O14 0.017(6) 0.032(5) 0.025(5) -0.007(4) 0.012(5) -0.001(5)
O15 0.005(5) 0.026(5) 0.029(5) 0.001(4) 0.006(5) 0.003(4)
O16 0.035(7) 0.023(5) 0.020(5) -0.001(4) 0.019(5) 0.002(5)
O17 0.018(6) 0.026(5) 0.023(5) -0.003(4) 0.004(5) 0.001(4)
O18 0.012(6) 0.017(5) 0.025(5) 0.001(4) 0.006(4) 0.001(4)
O19 0.014(6) 0.026(5) 0.029(5) 0.000(4) 0.013(5) -0.002(4)
O20 0.010(6) 0.026(5) 0.026(5) -0.003(4) 0.006(5) -0.001(4)
O21 0.019(6) 0.034(6) 0.045(6) 0.014(5) 0.025(6) 0.002(5)
O22 0.005(5) 0.029(5) 0.022(5) -0.003(4) 0.008(4) 0.004(4)
O23 0.015(6) 0.025(5) 0.020(5) -0.003(4) 0.005(4) 0.002(4)
O24 0.022(7) 0.042(6) 0.025(6) -0.007(5) 0.010(5) -0.003(5)
O25 0.009(5) 0.037(6) 0.026(5) 0.007(4) 0.012(5) 0.007(5)
O26 0.022(6) 0.020(5) 0.025(5) 0.000(4) 0.014(5) -0.005(4)
O27 0.010(6) 0.029(6) 0.045(6) 0.002(5) 0.009(5) -0.009(5)
O32 0.023(6) 0.017(5) 0.014(5) -0.002(4) 0.008(4) -0.002(4)
O28 0.036(7) 0.030(6) 0.033(6) -0.008(5) 0.021(6) 0.008(5)
O29 0.017(6) 0.040(6) 0.017(5) 0.001(4) 0.002(5) 0.007(5)
O30 0.011(6) 0.021(5) 0.036(6) -0.002(4) 0.003(5) 0.007(4)
O31 0.033(7) 0.025(6) 0.040(6) -0.008(5) 0.010(6) 0.001(5)
P1 0.0088(19) 0.0107(16) 0.0156(17) 0.0000(13) 0.0089(15) 0.0016(13)
W1 0.0117(3) 0.0208(3) 0.0300(3) 0.0015(2) 0.0111(3) -0.0016(2)
W2 0.0142(3) 0.0290(3) 0.0216(3) -0.0022(2) 0.0115(3) 0.0020(3)
W3 0.0159(3) 0.0267(3) 0.0179(3) -0.0033(2) 0.0096(3) -0.0006(3)
W4 0.0100(3) 0.0214(3) 0.0213(3) 0.0004(2) 0.0070(3) 0.0030(2)
W5 0.0151(3) 0.0194(3) 0.0278(3) 0.0060(2) 0.0106(3) 0.0002(2)
W6 0.0128(3) 0.0246(3) 0.0170(3) -0.0031(2) 0.0066(3) 0.0008(2)
W7 0.0198(4) 0.0177(3) 0.0216(3) -0.0036(2) 0.0107(3) 0.0010(2)
W8 0.0176(3) 0.0163(3) 0.0208(3) 0.0024(2) 0.0081(3) 0.0019(2)
W9 0.0150(3) 0.0182(3) 0.0283(3) -0.0054(2) 0.0100(3) -0.0022(2)
N1 0.043(10) 0.040(8) 0.030(8) 0.000(6) 0.023(7) -0.011(7)
C6 0.056(14) 0.042(10) 0.036(10) 0.003(8) 0.031(10) 0.008(9)
C3 0.044(14) 0.055(12) 0.058(13) 0.022(10) 0.028(11) 0.014(10)
C1 0.038(12) 0.059(11) 0.036(10) 0.018(9) 0.029(9) -0.005(9)
C2 0.039(12) 0.041(10) 0.049(11) 0.013(8) 0.025(10) 0.011(9)
C4 0.033(12) 0.036(10) 0.064(12) 0.011(9) 0.025(10) 0.006(8)
N5 0.026(8) 0.019(6) 0.024(6) -0.002(5) 0.002(6) 0.006(6)
N3 0.022(8) 0.037(8) 0.040(8) 0.007(6) 0.016(7) -0.003(6)
C17 0.050(12) 0.017(7) 0.018(8) 0.003(6) 0.016(8) 0.011(7)
C20 0.055(13) 0.019(8) 0.022(8) -0.003(6) -0.001(8) 0.015(8)
C19 0.030(10) 0.018(7) 0.034(9) 0.002(6) 0.014(8) 0.003(7)
C11 0.022(10) 0.047(10) 0.038(10) 0.008(8) 0.014(8) -0.004(8)
N6 0.053(13) 0.037(9) 0.063(11) 0.004(8) 0.007(10) 0.003(8)
C14 0.021(10) 0.042(10) 0.061(12) 0.006(9) 0.019(10) -0.002(8)
C10 0.024(10) 0.039(10) 0.043(10) 0.004(8) 0.014(9) -0.004(8)
C8 0.061(16) 0.056(13) 0.062(14) -0.020(11) 0.036(12) -0.011(11)
N2 0.060(13) 0.073(12) 0.040(9) 0.011(9) 0.016(9) 0.016(10)
C9 0.060(16) 0.065(14) 0.052(13) 0.019(11) 0.033(12) 0.006(12)
C15 0.058(14) 0.030(9) 0.044(10) -0.005(8) 0.030(10) -0.008(9)
C13 0.052(15) 0.038(10) 0.059(13) 0.009(10) 0.021(11) 0.018(10)
C24 0.038(12) 0.027(9) 0.037(10) 0.002(7) 0.004(9) 0.002(8)
C23 0.062(14) 0.025(8) 0.029(9) 0.004(7) 0.018(9) 0.003(8)
N4 0.055(13) 0.067(12) 0.053(10) -0.005(9) 0.023(10) 0.007(10)
C22 0.070(18) 0.036(11) 0.083(17) -0.002(11) 0.024(14) 0.023(11)

loop_
_atom_type_symbol
_atom_type_description
_atom_type_scat_dispersion_real
_atom_type_scat_dispersion_imag
_atom_type_scat_source
C C 0.0033 0.0016 'International Tables Vol C Tables 4.2.6.8 and 6.1.1.4'
H H 0.0000 0.0000 'International Tables Vol C Tables 4.2.6.8 and 6.1.1.4'
N N 0.0061 0.0033 'International Tables Vol C Tables 4.2.6.8 and 6.1.1.4'
O O 0.0106 0.0060 'International Tables Vol C Tables 4.2.6.8 and 6.1.1.4'
P P 0.1023 0.0942 'International Tables Vol C Tables 4.2.6.8 and 6.1.1.4'
Ag Ag -0.8971 1.1015 'International Tables Vol C Tables 4.2.6.8 and 6.1.1.4'
W W -0.8490 6.8722 'International Tables Vol C Tables 4.2.6.8 and 6.1.1.4'

loop_
_geom_angle_atom_site_label_1
_geom_angle_atom_site_label_2
_geom_angle_atom_site_label_3
_geom_angle
_geom_angle_site_symmetry_1
_geom_angle_site_symmetry_3
P1 O1 W6 129.7(5) . .
P1 O1 W9 127.3(5) . .
W6 O1 W9 89.7(3) . .
P1 O3 W3 128.2(5) . 2_656
P1 O3 W5 128.0(5) . .
W3 O3 W5 90.4(3) 2_656 .
P1 O4 W1 124.7(5) . .
P1 O4 W4 123.8(5) . .
W1 O4 W4 91.2(3) . .
P1 O4 W2 125.4(5) . .
W1 O4 W2 90.8(3) . .
W4 O4 W2 90.5(3) . .
W4 O5 W8 151.1(6) . .
W1 O6 W5 150.8(5) . .
W3 O8 W2 152.2(5) 2_656 .
W7 O9 W3 152.7(6) 2_656 .
W1 O11 W9 151.7(5) . .
W4 O12 W6 150.6(5) . .
W5 O13 W9 163.0(5) 2_656 .
W9 O14 W6 123.1(5) . .
W5 O15 W9 152.7(6) . .
W3 O16 W5 123.1(4) . 2_656
W7 O17 W8 161.8(6) . 2_656
W8 O18 W6 152.2(5) . .
W2 O19 W7 150.4(6) . .
W4 O20 W1 122.1(5) . .
W2 O22 W4 123.3(5) . .
W6 O23 W3 163.2(5) . .
W1 O25 W2 123.5(5) . .
W7 O26 W8 123.0(5) . .
P1 O32 W8 127.9(5) . .
P1 O32 W7 128.5(5) . .
W8 O32 W7 91.1(3) . .
O3 P1 O1 112.7(5) . .
O3 P1 O32 111.6(5) . .
O1 P1 O32 111.7(5) . .
O3 P1 O4 106.6(5) . .
O1 P1 O4 107.2(5) . .
O32 P1 O4 106.6(5) . .
O27 W1 O6 101.9(5) . .
O27 W1 O25 100.8(5) . .
O6 W1 O25 91.6(4) . .
O27 W1 O11 101.9(5) . .
O6 W1 O11 85.9(4) . .
O25 W1 O11 157.3(4) . .
O27 W1 O20 100.8(4) . .
O6 W1 O20 157.1(4) . .
O25 W1 O20 87.4(4) . .
O11 W1 O20 86.3(4) . .
O27 W1 O4 171.2(4) . .
O6 W1 O4 84.9(4) . .
O25 W1 O4 73.3(4) . .
O11 W1 O4 84.0(4) . .
O20 W1 O4 72.9(4) . .
O2 W2 O22 103.4(4) . .
O2 W2 O19 103.4(5) . .
O22 W2 O19 89.4(4) . .
O2 W2 O8 101.1(5) . .
O22 W2 O8 155.5(4) . .
O19 W2 O8 85.8(4) . .
O2 W2 O25 99.9(5) . .
O22 W2 O25 86.9(4) . .
O19 W2 O25 156.6(4) . .
O8 W2 O25 88.1(4) . .
O2 W2 O4 171.5(4) . .
O22 W2 O4 73.2(3) . .
O19 W2 O4 84.5(3) . .
O8 W2 O4 82.4(4) . .
O25 W2 O4 72.3(3) . .
O24 W3 O8 97.6(5) . 2_656
O24 W3 O16 99.8(4) . .
O8 W3 O16 91.1(4) 2_656 .
O24 W3 O23 97.8(5) . .
O8 W3 O23 164.0(4) 2_656 .
O16 W3 O23 90.2(4) . .
O24 W3 O9 103.0(4) . .
O8 W3 O9 85.2(4) 2_656 .
O16 W3 O9 157.2(4) . .
O23 W3 O9 87.4(4) . .
O24 W3 O3 173.4(4) . 2_656
O8 W3 O3 82.2(4) 2_656 2_656
O16 W3 O3 73.6(3) . 2_656
O23 W3 O3 82.9(4) . 2_656
O9 W3 O3 83.6(3) . 2_656
O30 W4 O12 101.7(4) . .
O30 W4 O20 101.5(4) . .
O12 W4 O20 88.7(4) . .
O30 W4 O5 101.4(4) . .
O12 W4 O5 86.4(4) . .
O20 W4 O5 157.1(4) . .
O30 W4 O22 100.5(4) . .
O12 W4 O22 157.7(4) . .
O20 W4 O22 88.4(4) . .
O5 W4 O22 87.8(4) . .
O30 W4 O4 171.8(4) . .
O12 W4 O4 85.0(4) . .
O20 W4 O4 73.8(4) . .
O5 W4 O4 83.5(4) . .
O22 W4 O4 73.0(3) . .
O21 W5 O15 102.6(5) . .
O21 W5 O13 98.1(4) . 2_656
O15 W5 O13 91.0(4) . 2_656
O21 W5 O16 99.9(4) . 2_656
O15 W5 O16 157.0(4) . 2_656
O13 W5 O16 90.2(4) 2_656 2_656
O21 W5 O6 97.5(5) . .
O15 W5 O6 85.4(4) . .
O13 W5 O6 164.4(4) 2_656 .
O16 W5 O6 87.3(4) 2_656 .
O21 W5 O3 172.6(4) . .
O15 W5 O3 84.6(4) . .
O13 W5 O3 83.5(3) 2_656 .
O16 W5 O3 72.8(3) 2_656 .
O6 W5 O3 81.1(4) . .
O29 W6 O23 99.4(5) . .
O29 W6 O18 101.6(4) . .
O23 W6 O18 89.4(4) . .
O29 W6 O14 100.9(4) . .
O23 W6 O14 90.5(4) . .
O18 W6 O14 157.2(4) . .
O29 W6 O12 96.7(5) . .
O23 W6 O12 163.8(4) . .
O18 W6 O12 85.8(4) . .
O14 W6 O12 88.0(4) . .
O29 W6 O1 174.1(4) . .
O23 W6 O1 83.4(4) . .
O18 W6 O1 83.6(3) . .
O14 W6 O1 73.7(3) . .
O12 W6 O1 80.8(4) . .
O28 W7 O9 102.9(4) . 2_656
O28 W7 O17 99.3(5) . .
O9 W7 O17 90.1(4) 2_656 .
O28 W7 O26 100.4(4) . .
O9 W7 O26 156.4(4) 2_656 .
O17 W7 O26 89.7(4) . .
O28 W7 O19 96.6(5) . .
O9 W7 O19 86.1(4) 2_656 .
O17 W7 O19 164.1(4) . .
O26 W7 O19 87.7(4) . .
O28 W7 O32 172.9(4) . .
O9 W7 O32 83.8(3) 2_656 .
O17 W7 O32 82.7(4) . .
O26 W7 O32 72.7(3) . .
O19 W7 O32 81.6(4) . .
O7 W8 O18 101.6(4) . .
O7 W8 O17 99.4(5) . 2_656
O18 W8 O17 88.1(4) . 2_656
O7 W8 O26 100.7(4) . .
O18 W8 O26 157.6(4) . .
O17 W8 O26 90.8(4) 2_656 .
O7 W8 O5 96.7(5) . .
O18 W8 O5 86.1(4) . .
O17 W8 O5 163.7(4) 2_656 .
O26 W8 O5 88.9(4) . .
O7 W8 O32 173.2(4) . .
O18 W8 O32 84.7(3) . .
O17 W8 O32 83.2(4) 2_656 .
O26 W8 O32 72.9(3) . .
O5 W8 O32 81.0(4) . .
O31 W9 O14 99.6(5) . .
O31 W9 O13 99.4(5) . .
O14 W9 O13 90.2(4) . .
O31 W9 O11 97.5(5) . .
O14 W9 O11 91.6(4) . .
O13 W9 O11 162.5(4) . .
O31 W9 O15 103.5(5) . .
O14 W9 O15 156.9(4) . .
O13 W9 O15 86.2(4) . .
O11 W9 O15 85.2(4) . .
O31 W9 O1 172.9(4) . .
O14 W9 O1 73.3(4) . .
O13 W9 O1 82.1(4) . .
O11 W9 O1 81.8(4) . .
O15 W9 O1 83.5(4) . .
C6 N1 C9 106.7(16) . .
C6 N1 C1 127.5(14) . .
C9 N1 C1 125.7(16) . .
N1 C6 N2 115.1(16) . .
N1 C6 H6 122.4 . .
N2 C6 H6 122.4 . .
C11 C3 C2 121.1(18) . .
C11 C3 H3 119.5 . .
C2 C3 H3 119.5 . .
C2 C1 C4 120.3(18) . .
C2 C1 N1 119.3(17) . .
C4 C1 N1 120.3(17) . .
C1 C2 C3 118.8(19) . .
C1 C2 H2 120.6 . .
C3 C2 H2 120.6 . .
C10 C4 C1 119.3(18) . .
C10 C4 H4 120.4 . .
C1 C4 H4 120.4 . .
C23 N5 C15 107.2(13) . .
C23 N5 C19 127.0(13) . .
C15 N5 C19 125.8(13) . .
C14 N3 C13 107.7(15) . .
C14 N3 C11 123.6(14) . .
C13 N3 C11 128.6(15) . .
C15 C17 N6 110.8(14) . .
C15 C17 H17 124.6 . .
N6 C17 H17 124.6 . .
C19 C20 C24 118.9(14) . 7_566
C19 C20 H20 120.6 . .
C24 C20 H20 120.6 7_566 .
C20 C19 C24 123.0(14) . .
C20 C19 N5 120.0(13) . .
C24 C19 N5 117.0(13) . .
C3 C11 C10 118.3(17) . .
C3 C11 N3 118.2(17) . .
C10 C11 N3 123.4(16) . .
C23 N6 C17 106.8(14) . .
N4 C14 N3 108.4(16) . .
N4 C14 H14 125.8 . .
N3 C14 H14 125.8 . .
C4 C10 C11 122.3(17) . .
C4 C10 H10 118.9 . .
C11 C10 H10 118.9 . .
C9 C8 N2 110.8(19) . .
C9 C8 H8 124.6 . .
N2 C8 H8 124.6 . .
C6 N2 C8 99.6(16) . .
C8 C9 N1 107.8(19) . .
C8 C9 H9 126.1 . .
N1 C9 H9 126.1 . .
C17 C15 N5 106.6(14) . .
C17 C15 H15 126.7 . .
N5 C15 H15 126.7 . .
C22 C13 N3 108.6(18) . .
C22 C13 H13 125.7 . .
N3 C13 H13 125.7 . .
C19 C24 C20 118.2(14) . 7_566
N6 C23 N5 108.5(15) . .
N6 C23 H23 125.7 . .
N5 C23 H23 125.7 . .
C14 N4 C22 108.4(17) . .
C13 C22 N4 106.8(17) . .
C13 C22 H22 126.6 . .
N4 C22 H22 126.6 . .

loop_
_geom_bond_atom_site_label_1
_geom_bond_atom_site_label_2
_geom_bond_distance
_geom_bond_site_symmetry_2
O1 P1 1.518(9) .
O1 W6 2.357(9) .
O1 W9 2.393(9) .
O2 W2 1.708(9) .
O3 P1 1.518(9) .
O3 W3 2.355(8) 2_656
O3 W5 2.376(8) .
O4 P1 1.587(10) .
O4 W1 2.361(9) .
O4 W4 2.369(9) .
O4 W2 2.380(9) .
O5 W4 1.910(10) .
O5 W8 1.915(10) .
O6 W1 1.882(10) .
O6 W5 1.944(10) .
O7 W8 1.697(10) .
O8 W3 1.895(10) 2_656
O8 W2 1.920(10) .
O9 W7 1.877(9) 2_656
O9 W3 1.911(9) .
O11 W1 1.901(9) .
O11 W9 1.910(10) .
O12 W4 1.894(9) .
O12 W6 1.942(10) .
O13 W5 1.877(10) 2_656
O13 W9 1.907(10) .
O14 W9 1.889(10) .
O14 W6 1.918(10) .
O15 W5 1.868(9) .
O15 W9 1.915(9) .
O16 W3 1.898(9) .
O16 W5 1.919(9) 2_656
O17 W7 1.891(10) .
O17 W8 1.909(10) 2_656
O18 W8 1.892(9) .
O18 W6 1.898(9) .
O19 W2 1.908(9) .
O19 W7 1.927(10) .
O20 W4 1.899(9) .
O20 W1 1.965(9) .
O21 W5 1.716(9) .
O22 W2 1.900(9) .
O22 W4 1.933(8) .
O23 W6 1.892(10) .
O23 W3 1.902(10) .
O24 W3 1.712(10) .
O25 W1 1.899(9) .
O25 W2 1.934(10) .
O26 W7 1.911(9) .
O26 W8 1.912(9) .
O27 W1 1.709(10) .
O32 P1 1.539(9) .
O32 W8 2.350(9) .
O32 W7 2.359(8) .
O28 W7 1.715(9) .
O29 W6 1.700(9) .
O30 W4 1.695(9) .
O31 W9 1.715(10) .
W3 O8 1.895(10) 2_656
W3 O3 2.355(8) 2_656
W5 O13 1.877(10) 2_656
W5 O16 1.919(9) 2_656
W7 O9 1.877(9) 2_656
W8 O17 1.909(10) 2_656
N1 C6 1.29(2) .
N1 C9 1.34(2) .
N1 C1 1.41(2) .
C6 N2 1.32(2) .
C6 H6 0.9300 .
C3 C11 1.36(3) .
C3 C2 1.43(3) .
C3 H3 0.9300 .
C1 C2 1.37(2) .
C1 C4 1.40(2) .
C2 H2 0.9300 .
C4 C10 1.36(2) .
C4 H4 0.9300 .
N5 C23 1.36(2) .
N5 C15 1.37(2) .
N5 C19 1.437(18) .
N3 C14 1.34(2) .
N3 C13 1.35(2) .
N3 C11 1.40(2) .
C17 C15 1.32(2) .
C17 N6 1.34(2) .
C17 H17 0.9300 .
C20 C19 1.37(2) .
C20 C24 1.40(2) 7_566
C20 H20 0.9300 .
C19 C24 1.38(2) .
C11 C10 1.39(2) .
N6 C23 1.34(2) .
C14 N4 1.30(2) .
C14 H14 0.9300 .
C10 H10 0.9300 .
C8 C9 1.28(3) .
C8 N2 1.44(3) .
C8 H8 0.9300 .
C9 H9 0.9300 .
C15 H15 0.9300 .
C13 C22 1.31(3) .
C13 H13 0.9300 .
C24 C20 1.40(2) 7_566
C23 H23 0.9300 .
N4 C22 1.39(3) .
C22 H22 0.9300 .

loop_
_geom_torsion_atom_site_label_1
_geom_torsion_atom_site_label_2
_geom_torsion_atom_site_label_3
_geom_torsion_atom_site_label_4
_geom_torsion
_geom_torsion_site_symmetry_1
_geom_torsion_site_symmetry_4
W3 O3 P1 O1 179.9(6) 2_656 .
W5 O3 P1 O1 -51.3(8) . .
W3 O3 P1 O32 53.2(8) 2_656 .
W5 O3 P1 O32 -178.0(6) . .
W3 O3 P1 O4 -62.8(7) 2_656 .
W5 O3 P1 O4 66.0(7) . .
W6 O1 P1 O3 -178.0(6) . .
W9 O1 P1 O3 53.4(8) . .
W6 O1 P1 O32 -51.4(9) . .
W9 O1 P1 O32 180.0(6) . .
W6 O1 P1 O4 65.0(8) . .
W9 O1 P1 O4 -63.6(7) . .
W8 O32 P1 O3 178.1(6) . .
W7 O32 P1 O3 -51.4(8) . .
W8 O32 P1 O1 50.9(8) . .
W7 O32 P1 O1 -178.6(6) . .
W8 O32 P1 O4 -65.9(7) . .
W7 O32 P1 O4 64.7(8) . .
W1 O4 P1 O3 -59.6(7) . .
W4 O4 P1 O3 -179.3(5) . .
W2 O4 P1 O3 61.3(6) . .
W1 O4 P1 O1 61.3(7) . .
W4 O4 P1 O1 -58.4(6) . .
W2 O4 P1 O1 -177.7(5) . .
W1 O4 P1 O32 -179.0(5) . .
W4 O4 P1 O32 61.3(6) . .
W2 O4 P1 O32 -58.0(6) . .
W5 O6 W1 O27 129.5(11) . .
W5 O6 W1 O25 -129.2(11) . .
W5 O6 W1 O11 28.2(11) . .
W5 O6 W1 O20 -42.1(18) . .
W5 O6 W1 O4 -56.1(11) . .
W2 O25 W1 O27 -173.1(6) . .
W2 O25 W1 O6 84.4(6) . .
W2 O25 W1 O11 1.4(14) . .
W2 O25 W1 O20 -72.7(6) . .
W2 O25 W1 O4 0.2(5) . .
W9 O11 W1 O27 -128.9(11) . .
W9 O11 W1 O6 -27.6(12) . .
W9 O11 W1 O25 56.6(18) . .
W9 O11 W1 O20 130.9(12) . .
W9 O11 W1 O4 57.7(11) . .
W4 O20 W1 O27 171.1(6) . .
W4 O20 W1 O6 -17.2(13) . .
W4 O20 W1 O25 70.7(6) . .
W4 O20 W1 O11 -87.5(6) . .
W4 O20 W1 O4 -2.7(5) . .
P1 O4 W1 O27 -176(2) . .
W4 O4 W1 O27 -42(3) . .
W2 O4 W1 O27 48(3) . .
P1 O4 W1 O6 42.3(6) . .
W4 O4 W1 O6 176.2(4) . .
W2 O4 W1 O6 -93.3(4) . .
P1 O4 W1 O25 135.5(7) . .
W4 O4 W1 O25 -90.7(4) . .
W2 O4 W1 O25 -0.1(3) . .
P1 O4 W1 O11 -44.0(6) . .
W4 O4 W1 O11 89.8(4) . .
W2 O4 W1 O11 -179.7(4) . .
P1 O4 W1 O20 -132.0(7) . .
W4 O4 W1 O20 1.8(3) . .
W2 O4 W1 O20 92.3(4) . .
W4 O22 W2 O2 -170.9(6) . .
W4 O22 W2 O19 85.4(6) . .
W4 O22 W2 O8 7.0(13) . .
W4 O22 W2 O25 -71.5(6) . .
W4 O22 W2 O4 1.0(5) . .
W7 O19 W2 O2 126.3(10) . .
W7 O19 W2 O22 -130.1(10) . .
W7 O19 W2 O8 25.9(10) . .
W7 O19 W2 O25 -49.4(17) . .
W7 O19 W2 O4 -56.9(10) . .
W3 O8 W2 O2 -129.6(12) 2_656 .
W3 O8 W2 O22 52.5(17) 2_656 .
W3 O8 W2 O19 -26.7(11) 2_656 .
W3 O8 W2 O25 130.7(12) 2_656 .
W3 O8 W2 O4 58.3(11) 2_656 .
W1 O25 W2 O2 176.2(6) . .
W1 O25 W2 O22 73.2(6) . .
W1 O25 W2 O19 -8.0(14) . .
W1 O25 W2 O8 -82.8(6) . .
W1 O25 W2 O4 -0.2(5) . .
P1 O4 W2 O2 -160(3) . .
W1 O4 W2 O2 -24(3) . .
W4 O4 W2 O2 67(3) . .
P1 O4 W2 O22 132.9(6) . .
W1 O4 W2 O22 -91.9(4) . .
W4 O4 W2 O22 -0.7(3) . .
P1 O4 W2 O19 41.9(6) . .
W1 O4 W2 O19 177.0(4) . .
W4 O4 W2 O19 -91.7(4) . .
P1 O4 W2 O8 -44.6(6) . .
W1 O4 W2 O8 90.6(4) . .
W4 O4 W2 O8 -178.2(4) . .
P1 O4 W2 O25 -135.0(7) . .
W1 O4 W2 O25 0.1(3) . .
W4 O4 W2 O25 91.4(4) . .
W5 O16 W3 O24 -176.5(7) 2_656 .
W5 O16 W3 O8 85.6(7) 2_656 2_656
W5 O16 W3 O23 -78.5(7) 2_656 .
W5 O16 W3 O9 5.4(16) 2_656 .
W5 O16 W3 O3 4.0(6) 2_656 2_656
W6 O23 W3 O24 -107.6(19) . .
W6 O23 W3 O8 58(3) . 2_656
W6 O23 W3 O16 152.5(19) . .
W6 O23 W3 O9 -4.8(19) . .
W6 O23 W3 O3 79.0(19) . 2_656
W7 O9 W3 O24 -124.9(12) 2_656 .
W7 O9 W3 O8 -28.1(11) 2_656 2_656
W7 O9 W3 O16 53.3(19) 2_656 .
W7 O9 W3 O23 137.7(12) 2_656 .
W7 O9 W3 O3 54.6(11) 2_656 2_656
W6 O12 W4 O30 127.6(11) . .
W6 O12 W4 O20 -131.0(11) . .
W6 O12 W4 O5 26.6(11) . .
W6 O12 W4 O22 -48.5(17) . .
W6 O12 W4 O4 -57.2(11) . .
W1 O20 W4 O30 -170.5(6) . .
W1 O20 W4 O12 87.9(6) . .
W1 O20 W4 O5 10.3(14) . .
W1 O20 W4 O22 -70.1(6) . .
W1 O20 W4 O4 2.6(5) . .
W8 O5 W4 O30 -126.6(11) . .
W8 O5 W4 O12 -25.4(11) . .
W8 O5 W4 O20 52.6(17) . .
W8 O5 W4 O22 133.1(11) . .
W8 O5 W4 O4 60.0(11) . .
W2 O22 W4 O30 173.9(6) . .
W2 O22 W4 O12 -10.1(14) . .
W2 O22 W4 O20 72.5(6) . .
W2 O22 W4 O5 -84.9(6) . .
W2 O22 W4 O4 -1.0(5) . .
P1 O4 W4 O30 -172(2) . .
W1 O4 W4 O30 54(3) . .
W2 O4 W4 O30 -37(3) . .
P1 O4 W4 O12 42.5(6) . .
W1 O4 W4 O12 -91.9(4) . .
W2 O4 W4 O12 177.3(4) . .
P1 O4 W4 O20 132.6(6) . .
W1 O4 W4 O20 -1.9(3) . .
W2 O4 W4 O20 -92.7(4) . .
P1 O4 W4 O5 -44.4(6) . .
W1 O4 W4 O5 -178.8(4) . .
W2 O4 W4 O5 90.3(4) . .
P1 O4 W4 O22 -134.0(6) . .
W1 O4 W4 O22 91.5(4) . .
W2 O4 W4 O22 0.7(3) . .
W9 O15 W5 O21 125.6(12) . .
W9 O15 W5 O13 -136.0(12) . 2_656
W9 O15 W5 O16 -43(2) . 2_656
W9 O15 W5 O6 28.8(12) . .
W9 O15 W5 O3 -52.6(12) . .
W1 O6 W5 O21 -130.5(11) . .
W1 O6 W5 O15 -28.4(11) . .
W1 O6 W5 O13 49(2) . 2_656
W1 O6 W5 O16 129.8(11) . 2_656
W1 O6 W5 O3 56.8(11) . .
P1 O3 W5 O21 -129(3) . .
W3 O3 W5 O21 13(3) 2_656 .
P1 O3 W5 O15 36.6(7) . .
W3 O3 W5 O15 178.8(4) 2_656 .
P1 O3 W5 O13 128.2(7) . 2_656
W3 O3 W5 O13 -89.5(4) 2_656 2_656
P1 O3 W5 O16 -139.5(8) . 2_656
W3 O3 W5 O16 2.7(4) 2_656 2_656
P1 O3 W5 O6 -49.6(7) . .
W3 O3 W5 O6 92.6(4) 2_656 .
W3 O23 W6 O29 105.9(19) . .
W3 O23 W6 O18 4.2(19) . .
W3 O23 W6 O14 -153.0(19) . .
W3 O23 W6 O12 -68(3) . .
W3 O23 W6 O1 -79.4(19) . .
W8 O18 W6 O29 124.9(12) . .
W8 O18 W6 O23 -135.7(12) . .
W8 O18 W6 O14 -45.8(19) . .
W8 O18 W6 O12 28.9(12) . .
W8 O18 W6 O1 -52.3(12) . .
W9 O14 W6 O29 179.1(6) . .
W9 O14 W6 O23 79.4(6) . .
W9 O14 W6 O18 -10.2(15) . .
W9 O14 W6 O12 -84.5(6) . .
W9 O14 W6 O1 -3.5(5) . .
W4 O12 W6 O29 -128.5(11) . .
W4 O12 W6 O23 46(2) . .
W4 O12 W6 O18 -27.3(11) . .
W4 O12 W6 O14 130.8(11) . .
W4 O12 W6 O1 56.9(10) . .
P1 O1 W6 O29 -114(4) . .
W9 O1 W6 O29 27(4) . .
P1 O1 W6 O23 128.3(8) . .
W9 O1 W6 O23 -90.1(4) . .
P1 O1 W6 O18 38.1(7) . .
W9 O1 W6 O18 179.7(4) . .
P1 O1 W6 O14 -139.3(8) . .
W9 O1 W6 O14 2.3(4) . .
P1 O1 W6 O12 -48.6(7) . .
W9 O1 W6 O12 92.9(4) . .
W8 O17 W7 O28 104.1(17) 2_656 .
W8 O17 W7 O9 1.0(17) 2_656 2_656
W8 O17 W7 O26 -155.4(17) 2_656 .
W8 O17 W7 O19 -75(2) 2_656 .
W8 O17 W7 O32 -82.8(17) 2_656 .
W8 O26 W7 O28 177.0(6) . .
W8 O26 W7 O9 -12.0(15) . 2_656
W8 O26 W7 O17 77.6(6) . .
W8 O26 W7 O19 -86.7(6) . .
W8 O26 W7 O32 -4.8(5) . .
W2 O19 W7 O28 -128.9(11) . .
W2 O19 W7 O9 -26.3(10) . 2_656
W2 O19 W7 O17 50(2) . .
W2 O19 W7 O26 130.9(11) . .
W2 O19 W7 O32 58.0(10) . .
P1 O32 W7 O28 -125(3) . .
W8 O32 W7 O28 18(4) . .
P1 O32 W7 O9 37.2(7) . 2_656
W8 O32 W7 O9 -179.7(4) . 2_656
P1 O32 W7 O17 128.1(8) . .
W8 O32 W7 O17 -88.8(4) . .
P1 O32 W7 O26 -139.9(8) . .
W8 O32 W7 O26 3.2(4) . .
P1 O32 W7 O19 -49.7(7) . .
W8 O32 W7 O19 93.4(4) . .
W6 O18 W8 O7 -124.5(12) . .
W6 O18 W8 O17 136.3(12) . 2_656
W6 O18 W8 O26 49.0(19) . .
W6 O18 W8 O5 -28.4(12) . .
W6 O18 W8 O32 52.9(12) . .
W7 O26 W8 O7 -177.6(6) . .
W7 O26 W8 O18 8.8(15) . .
W7 O26 W8 O17 -77.9(6) . 2_656
W7 O26 W8 O5 85.7(6) . .
W7 O26 W8 O32 4.8(5) . .
W4 O5 W8 O7 126.7(11) . .
W4 O5 W8 O18 25.4(11) . .
W4 O5 W8 O17 -44(2) . 2_656
W4 O5 W8 O26 -132.7(11) . .
W4 O5 W8 O32 -59.8(11) . .
P1 O32 W8 O7 120(4) . .
W7 O32 W8 O7 -23(4) . .
P1 O32 W8 O18 -38.2(7) . .
W7 O32 W8 O18 178.3(4) . .
P1 O32 W8 O17 -126.8(7) . 2_656
W7 O32 W8 O17 89.7(4) . 2_656
P1 O32 W8 O26 140.3(8) . .
W7 O32 W8 O26 -3.2(4) . .
P1 O32 W8 O5 48.7(7) . .
W7 O32 W8 O5 -94.8(4) . .
W6 O14 W9 O31 -177.8(6) . .
W6 O14 W9 O13 -78.2(6) . .
W6 O14 W9 O11 84.4(6) . .
W6 O14 W9 O15 2.6(15) . .
W6 O14 W9 O1 3.5(5) . .
W5 O13 W9 O31 -104.3(18) 2_656 .
W5 O13 W9 O14 155.9(18) 2_656 .
W5 O13 W9 O11 60(3) 2_656 .
W5 O13 W9 O15 -1.2(18) 2_656 .
W5 O13 W9 O1 82.8(18) 2_656 .
W1 O11 W9 O31 130.1(12) . .
W1 O11 W9 O14 -130.0(12) . .
W1 O11 W9 O13 -34(2) . .
W1 O11 W9 O15 27.1(11) . .
W1 O11 W9 O1 -57.1(11) . .
W5 O15 W9 O31 -125.1(12) . .
W5 O15 W9 O14 54.5(18) . .
W5 O15 W9 O13 136.2(12) . .
W5 O15 W9 O11 -28.5(12) . .
W5 O15 W9 O1 53.7(12) . .
P1 O1 W9 O31 131(4) . .
W6 O1 W9 O31 -12(4) . .
P1 O1 W9 O14 140.7(8) . .
W6 O1 W9 O14 -2.4(4) . .
P1 O1 W9 O13 -126.7(7) . .
W6 O1 W9 O13 90.3(4) . .
P1 O1 W9 O11 46.5(7) . .
W6 O1 W9 O11 -96.6(4) . .
P1 O1 W9 O15 -39.6(7) . .
W6 O1 W9 O15 177.3(4) . .
C9 N1 C6 N2 0(2) . .
C1 N1 C6 N2 -176.0(18) . .
C6 N1 C1 C2 144.0(18) . .
C9 N1 C1 C2 -31(2) . .
C6 N1 C1 C4 -34(3) . .
C9 N1 C1 C4 151.7(18) . .
C4 C1 C2 C3 1(2) . .
N1 C1 C2 C3 -177.0(15) . .
C11 C3 C2 C1 0(3) . .
C2 C1 C4 C10 -1(2) . .
N1 C1 C4 C10 176.4(15) . .
C24 C20 C19 C24 1(3) 7_566 .
C24 C20 C19 N5 179.4(17) 7_566 .
C23 N5 C19 C20 138.5(19) . .
C15 N5 C19 C20 -41(3) . .
C23 N5 C19 C24 -43(3) . .
C15 N5 C19 C24 137.6(18) . .
C2 C3 C11 C10 0(3) . .
C2 C3 C11 N3 178.5(15) . .
C14 N3 C11 C3 -147.8(17) . .
C13 N3 C11 C3 29(3) . .
C14 N3 C11 C10 31(3) . .
C13 N3 C11 C10 -152.6(19) . .
C15 C17 N6 C23 0(2) . .
C13 N3 C14 N4 0(2) . .
C11 N3 C14 N4 176.8(16) . .
C1 C4 C10 C11 1(3) . .
C3 C11 C10 C4 -1(3) . .
N3 C11 C10 C4 -179.1(16) . .
N1 C6 N2 C8 1(2) . .
C9 C8 N2 C6 -2(2) . .
N2 C8 C9 N1 2(3) . .
C6 N1 C9 C8 -1(2) . .
C1 N1 C9 C8 174.9(18) . .
N6 C17 C15 N5 1(2) . .
C23 N5 C15 C17 -2(2) . .
C19 N5 C15 C17 177.6(16) . .
C14 N3 C13 C22 0(2) . .
C11 N3 C13 C22 -177.4(19) . .
C20 C19 C24 C20 -1(3) . 7_566
N5 C19 C24 C20 -179.5(17) . 7_566
C17 N6 C23 N5 -1(2) . .
C15 N5 C23 N6 1(2) . .
C19 N5 C23 N6 -177.8(16) . .
N3 C14 N4 C22 1(2) . .
N3 C13 C22 N4 1(3) . .
C14 N4 C22 C13 -1(3) . .

loop_
_platon_squeeze_void_nr
_platon_squeeze_void_average_x
_platon_squeeze_void_average_y
_platon_squeeze_void_average_z
_platon_squeeze_void_volume
_platon_squeeze_void_count_electrons
1 0.000 0.000 0.000 121.0 13.2
2 0.000 0.000 0.500 121.1 13.6
3 0.000 0.202 0.750 213.3 12.5
4 0.326 0.125 0.200 6.5 0.1
5 0.674 0.125 0.300 7.0 0.0
6 0.500 0.301 0.250 210.5 14.2
7 0.182 0.386 0.803 5.6 -0.1
8 0.817 0.385 0.697 5.1 0.2
9 0.500 0.500 0.500 121.1 13.6
10 0.500 0.500 0.000 121.0 13.2
11 0.500 0.702 0.750 213.3 12.5
12 0.174 0.625 0.300 7.0 0.0
13 0.826 0.625 0.200 6.5 0.1
14 0.000 0.801 0.250 210.5 14.2
15 0.317 0.885 0.697 5.1 0.2
16 0.682 0.886 0.803 5.6 -0.1
